data_7239209
loop_
_publ_author_name
'Avula, Sreenivas'
'Koppireddi, Satish'
'Komsani, Jayaram Reddy'
'Nanubolu, Jagadeesh Babu'
'Yadla, Rambabu'

_publ_section_title
;
 One-pot two-component tandem multiple transformations in the synthesis of
 N,4-diaryl-2,3-dihydropyrrolo[3,4-c]quinolin-1,3-diones and their
 3-thioxo-analogues under neat conditions
;
_journal_issue 43
_journal_name_full 'RSC Advances'
_journal_page_first 20990
_journal_paper_doi 10.1039/c3ra43489c
_journal_volume 3
_journal_year 2013
_chemical_formula_moiety 'C25 H18 N2 O S'
_chemical_formula_sum 'C25 H18 N2 O S'
_chemical_formula_weight 394.47
_chemical_name_systematic
;
'4-(4-ethylphenyl)-2-phenyl-3-thioxo-2,3-dihydro-1H-pyrrolo[3,4-c]
quinolin-1-one'
;
_space_group_IT_number 19
_space_group_name_Hall 'P 2ac 2ab'
_space_group_name_H-M_alt 'P 21 21 21'
_symmetry_cell_setting orthorhombic
_symmetry_space_group_name_H-M 'P 21 21 21'
_atom_sites_solution_hydrogens geom
_atom_sites_solution_primary direct
_atom_sites_solution_secondary difmap
_audit_creation_method SHELXL-97
_cell_angle_alpha 90.00
_cell_angle_beta 90.00
_cell_angle_gamma 90.00
_cell_formula_units_Z 4
_cell_length_a 4.2876(5)
_cell_length_b 19.102(2)
_cell_length_c 23.711(3)
_cell_measurement_reflns_used 3740
_cell_measurement_temperature 293(2)
_cell_measurement_theta_max 21.37
_cell_measurement_theta_min 2.30
_cell_volume 1942.0(4)
_computing_cell_refinement 'Bruker SMART'
_computing_data_collection 'Bruker SMART'
_computing_data_reduction 'Bruker SAINT'
_computing_molecular_graphics 'Bruker SHELXTL'
_computing_publication_material 'Bruker SHELXTL'
_computing_structure_refinement 'SHELXL-97 (Sheldrick, 1997)'
_computing_structure_solution 'SHELXS-97 (Sheldrick, 1990)'
_diffrn_ambient_temperature 293(2)
_diffrn_measured_fraction_theta_full 1.000
_diffrn_measured_fraction_theta_max 1.000
_diffrn_measurement_device_type 'CCD area detector'
_diffrn_measurement_method 'phi and omega scans'
_diffrn_radiation_monochromator graphite
_diffrn_radiation_source 'fine-focus sealed tube'
_diffrn_radiation_type MoK\a
_diffrn_radiation_wavelength 0.71073
_diffrn_reflns_av_R_equivalents 0.0629
_diffrn_reflns_av_sigmaI/netI 0.0457
_diffrn_reflns_limit_h_max 5
_diffrn_reflns_limit_h_min -5
_diffrn_reflns_limit_k_max 22
_diffrn_reflns_limit_k_min -22
_diffrn_reflns_limit_l_max 28
_diffrn_reflns_limit_l_min -28
_diffrn_reflns_number 18599
_diffrn_reflns_theta_full 24.99
_diffrn_reflns_theta_max 24.99
_diffrn_reflns_theta_min 1.72
_exptl_absorpt_coefficient_mu 0.186
_exptl_absorpt_correction_T_max 0.9798
_exptl_absorpt_correction_T_min 0.9260
_exptl_absorpt_correction_type multi-scan
_exptl_absorpt_process_details 'Bruker AXS SADABS program'
_exptl_crystal_colour colourless
_exptl_crystal_density_diffrn 1.349
_exptl_crystal_density_method 'not measured'
_exptl_crystal_description needle
_exptl_crystal_F_000 824
_exptl_crystal_size_max 0.42
_exptl_crystal_size_mid 0.23
_exptl_crystal_size_min 0.11
_refine_diff_density_max 0.523
_refine_diff_density_min -0.273
_refine_diff_density_rms 0.091
_refine_ls_abs_structure_details 'Flack H D (1983), Acta Cryst. A39, 876-881'
_refine_ls_abs_structure_Flack 0.16(19)
_refine_ls_extinction_method none
_refine_ls_goodness_of_fit_ref 1.315
_refine_ls_hydrogen_treatment constr
_refine_ls_matrix_type full
_refine_ls_number_parameters 263
_refine_ls_number_reflns 3411
_refine_ls_number_restraints 0
_refine_ls_restrained_S_all 1.315
_refine_ls_R_factor_all 0.0912
_refine_ls_R_factor_gt 0.0867
_refine_ls_shift/su_max 0.000
_refine_ls_shift/su_mean 0.000
_refine_ls_structure_factor_coef Fsqd
_refine_ls_weighting_details 'calc w=1/[\s^2^(Fo^2^)+(0.0809P)^2^+1.2586P] where P=(Fo^2^+2Fc^2^)/3'
_refine_ls_weighting_scheme calc
_refine_ls_wR_factor_gt 0.1938
_refine_ls_wR_factor_ref 0.1965
_reflns_number_gt 3223
_reflns_number_total 3411
_reflns_threshold_expression >2sigma(I)
_cod_data_source_file c3ra43489c.txt
_cod_data_source_block ao68
_cod_depositor_comments
;
The following automatic conversions were performed:

data item '_symmetry_cell_setting' value 'Orthorhombic' was changed
to 'orthorhombic' in accordance with the
/home/saulius/struct/COD-crude-data/automatic-downloads/DataCite-retrospective/RSC/depositions/lib/dictionaries/cif_core.dic
dictionary named 'cif_core.dic' version 2.4.2 last updated on
2011-04-26.

Automatic conversion script
Id: cif_fix_values 6909 2019-04-08 15:41:33Z antanas 
;
_cod_database_code 7239209

loop_
_symmetry_equiv_pos_as_xyz
'x, y, z'
'-x+1/2, -y, z+1/2'
'-x, y+1/2, -z+1/2'
'x+1/2, -y+1/2, -z'

loop_
_atom_site_label
_atom_site_type_symbol
_atom_site_fract_x
_atom_site_fract_y
_atom_site_fract_z
_atom_site_U_iso_or_equiv
_atom_site_adp_type
_atom_site_occupancy
_atom_site_symmetry_multiplicity
_atom_site_calc_flag
_atom_site_refinement_flags
S1 S 1.0980(4) 0.05167(7) 1.04688(6) 0.0461(4) Uani 1 1 d .
C9 C 0.7530(12) 0.0173(3) 0.91598(19) 0.0338(11) Uani 1 1 d .
O1 O 0.4814(10) -0.16687(18) 1.04457(14) 0.0507(10) Uani 1 1 d .
C8 C 0.7319(12) -0.0213(2) 0.96766(19) 0.0330(11) Uani 1 1 d .
N2 N 0.7558(11) -0.0640(2) 1.05823(16) 0.0389(10) Uani 1 1 d .
N1 N 0.6475(11) -0.0114(2) 0.86880(15) 0.0375(10) Uani 1 1 d .
C6 C 0.4485(13) -0.1146(2) 0.9195(2) 0.0373(12) Uani 1 1 d .
C7 C 0.5820(13) -0.0843(2) 0.96818(17) 0.0308(10) Uani 1 1 d .
C15 C 1.0623(13) 0.1068(3) 0.8645(2) 0.0406(13) Uani 1 1 d .
H15 H 1.1192 0.0723 0.8388 0.049 Uiso 1 1 calc R
C11 C 0.7846(12) 0.1429(3) 0.94650(19) 0.0379(12) Uani 1 1 d .
H11 H 0.6551 0.1328 0.9769 0.045 Uiso 1 1 calc R
C10 C 0.8752(12) 0.0894(2) 0.91067(19) 0.0329(11) Uani 1 1 d .
C14 C 1.1631(14) 0.1746(3) 0.8565(2) 0.0421(13) Uani 1 1 d .
H14 H 1.2904 0.1848 0.8259 0.051 Uiso 1 1 calc R
C1 C 0.5031(12) -0.0743(2) 0.86973(19) 0.0344(12) Uani 1 1 d .
C12 C 0.8816(14) 0.2104(2) 0.93813(19) 0.0384(12) Uani 1 1 d .
H12 H 0.8149 0.2452 0.9627 0.046 Uiso 1 1 calc R
C5 C 0.2818(13) -0.1779(3) 0.9170(2) 0.0444(13) Uani 1 1 d .
H5 H 0.2447 -0.2035 0.9497 0.053 Uiso 1 1 calc R
C20 C 0.8620(12) -0.0082(2) 1.02564(18) 0.0338(11) Uani 1 1 d .
C18 C 0.5892(13) -0.1133(2) 1.02709(19) 0.0339(11) Uani 1 1 d .
C16 C 1.1905(16) 0.3017(3) 0.8867(3) 0.0540(16) Uani 1 1 d .
H16A H 1.3451 0.3105 0.9157 0.065 Uiso 1 1 calc R
H16B H 1.0157 0.3327 0.8940 0.065 Uiso 1 1 calc R
C26 C 0.6662(15) -0.0216(3) 1.1537(2) 0.0499(15) Uani 1 1 d .
H26 H 0.5525 0.0156 1.1391 0.060 Uiso 1 1 calc R
C4 C 0.1753(15) -0.2014(3) 0.8664(2) 0.0501(15) Uani 1 1 d .
H4 H 0.0644 -0.2432 0.8647 0.060 Uiso 1 1 calc R
C13 C 1.0791(14) 0.2281(3) 0.89332(19) 0.0380(12) Uani 1 1 d .
C2 C 0.3863(16) -0.1022(3) 0.8177(2) 0.0487(14) Uani 1 1 d .
H2 H 0.4184 -0.0778 0.7843 0.058 Uiso 1 1 calc R
C21 C 0.8013(12) -0.0706(2) 1.11892(19) 0.0350(12) Uani 1 1 d .
C3 C 0.2304(16) -0.1636(3) 0.8168(2) 0.0590(17) Uani 1 1 d .
H3 H 0.1582 -0.1810 0.7826 0.071 Uiso 1 1 calc R
C22 C 0.9651(15) -0.1262(3) 1.1392(2) 0.0489(15) Uani 1 1 d .
H22 H 1.0522 -0.1589 1.1148 0.059 Uiso 1 1 calc R
C25 C 0.7061(15) -0.0299(3) 1.2120(2) 0.0512(16) Uani 1 1 d .
H25 H 0.6171 0.0023 1.2366 0.061 Uiso 1 1 calc R
C23 C 0.9995(16) -0.1329(3) 1.1976(2) 0.0575(17) Uani 1 1 d .
H23 H 1.1092 -0.1707 1.2125 0.069 Uiso 1 1 calc R
C24 C 0.8722(17) -0.0842(3) 1.2329(2) 0.0551(16) Uani 1 1 d .
H24 H 0.8999 -0.0883 1.2717 0.066 Uiso 1 1 calc R
C17 C 1.330(2) 0.3220(3) 0.8311(3) 0.077(2) Uani 1 1 d .
H17A H 1.5094 0.2934 0.8237 0.116 Uiso 1 1 calc R
H17B H 1.3902 0.3703 0.8321 0.116 Uiso 1 1 calc R
H17C H 1.1783 0.3151 0.8017 0.116 Uiso 1 1 calc R

loop_
_atom_site_aniso_label
_atom_site_aniso_U_11
_atom_site_aniso_U_22
_atom_site_aniso_U_33
_atom_site_aniso_U_23
_atom_site_aniso_U_13
_atom_site_aniso_U_12
S1 0.0545(8) 0.0487(8) 0.0352(7) 0.0005(6) -0.0060(7) 0.0015(7)
C9 0.042(3) 0.040(3) 0.020(2) 0.000(2) 0.002(2) 0.012(2)
O1 0.083(3) 0.044(2) 0.0252(17) 0.0040(16) 0.0004(19) -0.009(2)
C8 0.039(3) 0.036(3) 0.024(2) -0.0084(19) 0.002(2) 0.013(2)
N2 0.061(3) 0.036(2) 0.020(2) 0.0024(16) -0.0019(19) 0.004(2)
N1 0.054(3) 0.038(2) 0.0200(19) 0.0005(17) 0.0002(19) 0.004(2)
C6 0.046(3) 0.036(3) 0.029(3) -0.009(2) 0.004(2) 0.013(2)
C7 0.045(3) 0.028(2) 0.019(2) -0.0024(18) 0.005(2) 0.007(2)
C15 0.050(3) 0.045(3) 0.026(2) -0.005(2) 0.002(2) 0.013(3)
C11 0.050(3) 0.045(3) 0.019(2) -0.002(2) 0.003(2) 0.003(2)
C10 0.038(3) 0.037(3) 0.023(2) 0.0044(19) -0.003(2) 0.009(2)
C14 0.053(3) 0.043(3) 0.030(3) 0.007(2) 0.005(2) -0.004(3)
C1 0.048(3) 0.037(3) 0.018(2) -0.0034(19) -0.001(2) 0.009(2)
C12 0.055(3) 0.034(3) 0.026(2) -0.0071(19) -0.003(3) 0.010(3)
C5 0.063(4) 0.039(3) 0.031(3) -0.006(2) 0.003(3) -0.005(3)
C20 0.046(3) 0.034(2) 0.022(2) 0.0036(18) 0.003(2) 0.024(2)
C18 0.048(3) 0.026(2) 0.028(2) 0.0007(19) 0.004(2) 0.001(2)
C16 0.059(4) 0.052(3) 0.052(4) -0.002(3) -0.005(3) -0.003(3)
C26 0.063(4) 0.049(3) 0.037(3) -0.004(2) -0.010(3) 0.012(3)
C4 0.064(4) 0.034(3) 0.052(4) -0.008(2) -0.001(3) -0.008(3)
C13 0.047(3) 0.041(3) 0.026(2) -0.001(2) -0.006(2) 0.003(3)
C2 0.072(4) 0.050(3) 0.024(3) -0.002(2) -0.003(3) -0.002(3)
C21 0.050(3) 0.033(3) 0.022(2) 0.0008(19) -0.002(2) -0.001(2)
C3 0.077(5) 0.061(4) 0.039(3) -0.013(3) -0.019(3) -0.007(4)
C22 0.065(4) 0.048(3) 0.034(3) -0.002(2) 0.000(3) 0.002(3)
C25 0.070(4) 0.066(4) 0.018(3) -0.011(2) 0.005(3) -0.004(3)
C23 0.072(5) 0.069(4) 0.031(3) 0.016(3) -0.007(3) 0.012(3)
C24 0.071(4) 0.077(4) 0.017(2) 0.006(3) -0.005(3) -0.008(4)
C17 0.128(7) 0.055(4) 0.049(4) 0.009(3) 0.004(4) -0.028(5)

loop_
_atom_type_symbol
_atom_type_description
_atom_type_scat_dispersion_real
_atom_type_scat_dispersion_imag
_atom_type_scat_source
C C 0.0033 0.0016 'International Tables Vol C Tables 4.2.6.8 and 6.1.1.4'
H H 0.0000 0.0000 'International Tables Vol C Tables 4.2.6.8 and 6.1.1.4'
N N 0.0061 0.0033 'International Tables Vol C Tables 4.2.6.8 and 6.1.1.4'
O O 0.0106 0.0060 'International Tables Vol C Tables 4.2.6.8 and 6.1.1.4'
S S 0.1246 0.1234 'International Tables Vol C Tables 4.2.6.8 and 6.1.1.4'

loop_
_geom_angle_atom_site_label_1
_geom_angle_atom_site_label_2
_geom_angle_atom_site_label_3
_geom_angle
N1 C9 C8 119.2(4)
N1 C9 C10 115.7(4)
C8 C9 C10 125.0(4)
C7 C8 C9 119.4(4)
C7 C8 C20 108.2(4)
C9 C8 C20 132.3(5)
C20 N2 C18 113.0(4)
C20 N2 C21 124.8(4)
C18 N2 C21 122.2(4)
C9 N1 C1 120.7(4)
C5 C6 C7 126.4(5)
C5 C6 C1 120.8(4)
C7 C6 C1 112.8(4)
C8 C7 C6 123.0(4)
C8 C7 C18 108.8(4)
C6 C7 C18 128.1(4)
C14 C15 C10 120.7(5)
C12 C11 C10 121.4(5)
C11 C10 C15 117.8(4)
C11 C10 C9 122.4(4)
C15 C10 C9 119.4(4)
C15 C14 C13 121.6(5)
N1 C1 C6 124.6(4)
N1 C1 C2 118.5(4)
C6 C1 C2 116.9(5)
C11 C12 C13 121.5(4)
C4 C5 C6 119.5(5)
N2 C20 C8 105.0(4)
N2 C20 S1 125.2(4)
C8 C20 S1 129.6(4)
O1 C18 N2 126.3(4)
O1 C18 C7 128.9(4)
N2 C18 C7 104.8(4)
C13 C16 C17 117.5(5)
C21 C26 C25 117.6(5)
C5 C4 C3 120.9(5)
C14 C13 C12 117.0(5)
C14 C13 C16 122.9(5)
C12 C13 C16 120.1(5)
C3 C2 C1 120.7(5)
C22 C21 C26 122.4(5)
C22 C21 N2 119.0(4)
C26 C21 N2 118.5(4)
C2 C3 C4 121.2(5)
C21 C22 C23 118.4(5)
C24 C25 C26 120.9(5)
C24 C23 C22 120.1(5)
C25 C24 C23 120.6(5)

loop_
_geom_bond_atom_site_label_1
_geom_bond_atom_site_label_2
_geom_bond_distance
S1 C20 1.608(6)
C9 N1 1.325(6)
C9 C8 1.432(6)
C9 C10 1.479(7)
O1 C18 1.198(6)
C8 C7 1.366(7)
C8 C20 1.504(6)
N2 C20 1.392(6)
N2 C18 1.393(6)
N2 C21 1.458(6)
N1 C1 1.352(6)
C6 C5 1.405(7)
C6 C7 1.412(7)
C6 C1 1.430(7)
C7 C18 1.502(6)
C15 C14 1.378(7)
C15 C10 1.398(7)
C11 C12 1.369(7)
C11 C10 1.384(6)
C14 C13 1.392(7)
C1 C2 1.434(7)
C12 C13 1.400(7)
C5 C4 1.361(7)
C16 C13 1.493(7)
C16 C17 1.499(8)
C26 C21 1.376(7)
C26 C25 1.400(7)
C4 C3 1.402(8)
C2 C3 1.349(8)
C21 C22 1.360(7)
C22 C23 1.400(7)
C25 C24 1.352(8)
C23 C24 1.366(8)
